data_8103161
loop_
_publ_author_name
'Le-Qing Fan'

_publ_section_title
;
 Crystal structure of
 bis(?3-iodo)-(?2-iodo)-bis(?2-bis(diphenylphosphine)ethane)tricopper(I)
 --- dimethylformamide (1:1), Cu3I3(C26H24P2)2 &#x00B7; C3H7NO
;
_journal_issue 3
_journal_name_full 'Zeitschrift f\"ur Kristallographie - New Crystal Structures'
_journal_page_first 391
_journal_volume 226
_journal_year 2011
_chemical_formula_moiety 'C55 H55 Cu3 I3 N O P4'
_chemical_formula_sum 'C55 H55 Cu3 I3 N O P4'
_chemical_formula_weight 1441.20
_chemical_name_systematic
'Bis(<i>\m</i>~3~-iodo)-(<i>\m</i>~2~-iodo)-bis(<i>\m</i>~2~-bis(diphenylphosphine)ethane) -tri-copper(I) dimethylformamide solvate'
_space_group_IT_number 14
_symmetry_cell_setting monoclinic
_symmetry_space_group_name_Hall '-P 2yn'
_symmetry_space_group_name_H-M 'P 1 21/n 1'
_atom_sites_solution_hydrogens geom
_atom_sites_solution_primary direct
_atom_sites_solution_secondary difmap
_audit_creation_method SHELXL-97
_cell_angle_alpha 90.00
_cell_angle_beta 90.278(4)
_cell_angle_gamma 90.00
_cell_formula_units_Z 4
_cell_length_a 14.567(3)
_cell_length_b 12.543(3)
_cell_length_c 31.248(7)
_cell_measurement_reflns_used 7371
_cell_measurement_temperature 293(2)
_cell_measurement_theta_max 27.4825
_cell_measurement_theta_min 3.0724
_cell_volume 5709(2)
_computing_cell_refinement 'CrystalClear (Rigaku, 2000)'
_computing_data_collection 'CrystalClear (Rigaku, 2000)'
_computing_data_reduction 'CrystalClear (Rigaku, 2000)'
_computing_molecular_graphics 'SHELXTL (Bruker, 1998)'
_computing_publication_material 'SHELXTL (Bruker, 1998)'
_computing_structure_refinement 'SHELXL-97 (Sheldrick, 1997)'
_computing_structure_solution 'SHELXS-97 (Sheldrick, 1997)'
_diffrn_ambient_temperature 293(2)
_diffrn_measured_fraction_theta_full 0.997
_diffrn_measured_fraction_theta_max 0.997
_diffrn_measurement_device_type 'Rigaku Mercury CCD  diffractometer'
_diffrn_measurement_method '\w scans'
_diffrn_radiation_monochromator 'Graphite Monochromator'
_diffrn_radiation_source 'Sealed Tube'
_diffrn_radiation_type 'Molybdenum K\a'
_diffrn_radiation_wavelength 0.71073
_diffrn_reflns_av_R_equivalents 0.0397
_diffrn_reflns_av_sigmaI/netI 0.0403
_diffrn_reflns_limit_h_max 17
_diffrn_reflns_limit_h_min -17
_diffrn_reflns_limit_k_max 14
_diffrn_reflns_limit_k_min -13
_diffrn_reflns_limit_l_max 37
_diffrn_reflns_limit_l_min -35
_diffrn_reflns_number 35271
_diffrn_reflns_theta_full 25.00
_diffrn_reflns_theta_max 25.00
_diffrn_reflns_theta_min 3.07
_exptl_absorpt_coefficient_mu 2.879
_exptl_absorpt_correction_T_max 1.0000
_exptl_absorpt_correction_T_min 0.6189
_exptl_absorpt_correction_type multi-scan
_exptl_absorpt_process_details '(CrystalClear; Rigaku, 2000)'
_exptl_crystal_colour Colorless
_exptl_crystal_density_diffrn 1.677
_exptl_crystal_density_method 'not measured'
_exptl_crystal_description Prism
_exptl_crystal_F_000 2824
_exptl_crystal_size_max 0.4000
_exptl_crystal_size_mid 0.2000
_exptl_crystal_size_min 0.1000
_refine_diff_density_max 1.300
_refine_diff_density_min -0.805
_refine_diff_density_rms 0.099
_refine_ls_extinction_method none
_refine_ls_goodness_of_fit_ref 1.060
_refine_ls_hydrogen_treatment constr
_refine_ls_matrix_type full
_refine_ls_number_parameters 604
_refine_ls_number_reflns 10022
_refine_ls_number_restraints 342
_refine_ls_restrained_S_all 1.093
_refine_ls_R_factor_all 0.0625
_refine_ls_R_factor_gt 0.0509
_refine_ls_shift/su_max 0.002
_refine_ls_shift/su_mean 0.000
_refine_ls_structure_factor_coef Fsqd
_refine_ls_weighting_details 'calc w=1/[\s^2^(Fo^2^)+(0.1124P)^2^+0.1807P] where P=(Fo^2^+2Fc^2^)/3'
_refine_ls_weighting_scheme calc
_refine_ls_wR_factor_gt 0.1552
_refine_ls_wR_factor_ref 0.1656
_reflns_number_gt 8523
_reflns_number_total 10022
_reflns_threshold_expression >2sigma(I)
_cod_data_source_file 1267-3428.cff
_cod_data_source_block a
_cod_original_sg_symbol_H-M P2(1)/n
_cod_database_code 8103161

loop_
_symmetry_equiv_pos_as_xyz
'x, y, z'
'-x+1/2, y+1/2, -z+1/2'
'-x, -y, -z'
'x-1/2, -y-1/2, z-1/2'

loop_
_atom_site_label
_atom_site_type_symbol
_atom_site_fract_x
_atom_site_fract_y
_atom_site_fract_z
_atom_site_U_iso_or_equiv
_atom_site_adp_type
_atom_site_occupancy
_atom_site_symmetry_multiplicity
_atom_site_calc_flag
_atom_site_refinement_flags
Cu1 Cu 0.79157(6) 0.79490(8) 0.58316(3) 0.0678(3) Uani 1 1 d .
Cu2 Cu 0.64780(7) 0.86965(8) 0.61464(4) 0.0735(3) Uani 1 1 d .
Cu3 Cu 0.66768(5) 0.60849(6) 0.61974(2) 0.0442(2) Uani 1 1 d .
I1 I 0.62824(3) 0.72374(3) 0.548370(12) 0.04633(15) Uani 1 1 d .
I2 I 0.76871(4) 1.00104(4) 0.584103(19) 0.0759(2) Uani 1 1 d .
I3 I 0.76151(3) 0.74643(3) 0.668942(13) 0.04944(15) Uani 1 1 d .
P1 P 0.90376(11) 0.71246(14) 0.54997(6) 0.0508(4) Uani 1 1 d .
P2 P 0.76425(10) 0.47338(12) 0.60240(5) 0.0412(3) Uani 1 1 d .
P3 P 0.52806(10) 0.58573(11) 0.65017(5) 0.0395(3) Uani 1 1 d .
P4 P 0.51590(11) 0.90679(12) 0.64490(5) 0.0426(4) Uani 1 1 d .
O1 O 0.2669(13) 0.7636(15) 0.7307(6) 0.239(7) Uani 1 1 d U
N1 N 0.2937(10) 0.8594(13) 0.7888(5) 0.163(5) Uani 1 1 d U
C1 C 1.0143(4) 0.7124(5) 0.5779(2) 0.0560(17) Uani 1 1 d U
C2 C 1.0192(6) 0.7625(7) 0.6174(3) 0.082(3) Uani 1 1 d U
H2A H 0.9684 0.7985 0.6280 0.098 Uiso 1 1 calc R
C3 C 1.1007(8) 0.7590(9) 0.6411(4) 0.108(4) Uani 1 1 d U
H3A H 1.1061 0.7977 0.6663 0.130 Uiso 1 1 calc R
C4 C 1.1713(7) 0.6995(10) 0.6272(4) 0.104(3) Uani 1 1 d U
H4A H 1.2230 0.6915 0.6445 0.125 Uiso 1 1 calc R
C5 C 1.1686(6) 0.6513(9) 0.5887(4) 0.103(3) Uani 1 1 d U
H5A H 1.2202 0.6158 0.5786 0.124 Uiso 1 1 calc R
C6 C 1.0893(6) 0.6543(8) 0.5640(3) 0.085(2) Uani 1 1 d U
H6A H 1.0864 0.6176 0.5382 0.102 Uiso 1 1 calc R
C7 C 0.9309(5) 0.7601(6) 0.4963(3) 0.0603(18) Uani 1 1 d U
C8 C 0.9820(9) 0.8466(11) 0.4908(4) 0.127(4) Uani 1 1 d U
H8A H 1.0049 0.8838 0.5142 0.152 Uiso 1 1 calc R
C9 C 1.0011(11) 0.8815(14) 0.4488(6) 0.157(5) Uani 1 1 d U
H9A H 1.0383 0.9409 0.4449 0.188 Uiso 1 1 calc R
C10 C 0.9696(12) 0.8349(15) 0.4168(5) 0.148(5) Uani 1 1 d U
H10A H 0.9783 0.8657 0.3900 0.178 Uiso 1 1 calc R
C11 C 0.9281(16) 0.7511(17) 0.4188(7) 0.190(8) Uani 1 1 d U
H11A H 0.9133 0.7132 0.3941 0.228 Uiso 1 1 calc R
C12 C 0.9015(13) 0.7105(14) 0.4616(5) 0.162(6) Uani 1 1 d U
H12A H 0.8644 0.6505 0.4640 0.195 Uiso 1 1 calc R
C13 C 0.8832(5) 0.5700(6) 0.5420(2) 0.0595(17) Uani 1 1 d U
H13A H 0.8255 0.5605 0.5270 0.071 Uiso 1 1 calc R
H13B H 0.9316 0.5409 0.5243 0.071 Uiso 1 1 calc R
C14 C 0.8801(5) 0.5087(5) 0.5842(3) 0.0598(18) Uani 1 1 d U
H14A H 0.9096 0.5514 0.6062 0.072 Uiso 1 1 calc R
H14B H 0.9155 0.4437 0.5811 0.072 Uiso 1 1 calc R
C15 C 0.7975(4) 0.3858(5) 0.64643(18) 0.0446(14) Uani 1 1 d U
C16 C 0.8411(6) 0.4317(6) 0.6813(2) 0.072(2) Uani 1 1 d U
H16A H 0.8509 0.5050 0.6820 0.087 Uiso 1 1 calc R
C17 C 0.8703(7) 0.3676(8) 0.7155(3) 0.086(3) Uani 1 1 d U
H17A H 0.8968 0.3989 0.7396 0.103 Uiso 1 1 calc R
C18 C 0.8602(6) 0.2603(6) 0.7136(3) 0.072(2) Uani 1 1 d U
H18A H 0.8821 0.2179 0.7359 0.086 Uiso 1 1 calc R
C19 C 0.8185(6) 0.2150(6) 0.6796(3) 0.069(2) Uani 1 1 d U
H19A H 0.8110 0.1414 0.6786 0.083 Uiso 1 1 calc R
C20 C 0.7868(5) 0.2772(5) 0.6462(2) 0.0581(18) Uani 1 1 d U
H20A H 0.7576 0.2448 0.6230 0.070 Uiso 1 1 calc R
C21 C 0.7220(4) 0.3855(4) 0.56031(18) 0.0415(13) Uani 1 1 d U
C22 C 0.6340(5) 0.3968(6) 0.5475(2) 0.067(2) Uani 1 1 d U
H22A H 0.5971 0.4486 0.5600 0.080 Uiso 1 1 calc R
C23 C 0.5978(6) 0.3308(8) 0.5154(3) 0.084(3) Uani 1 1 d U
H23A H 0.5369 0.3385 0.5068 0.101 Uiso 1 1 calc R
C24 C 0.6506(7) 0.2567(6) 0.4971(3) 0.073(2) Uani 1 1 d U
H24A H 0.6256 0.2115 0.4765 0.088 Uiso 1 1 calc R
C25 C 0.7400(7) 0.2467(6) 0.5083(3) 0.074(2) Uani 1 1 d U
H25A H 0.7769 0.1969 0.4946 0.089 Uiso 1 1 calc R
C26 C 0.7765(5) 0.3108(6) 0.5402(2) 0.0605(18) Uani 1 1 d U
H26A H 0.8378 0.3035 0.5481 0.073 Uiso 1 1 calc R
C27 C 0.4615(4) 0.4789(5) 0.6249(2) 0.0481(14) Uani 1 1 d U
C28 C 0.4679(7) 0.3754(6) 0.6395(3) 0.084(3) Uani 1 1 d U
H28A H 0.5041 0.3594 0.6633 0.101 Uiso 1 1 calc R
C29 C 0.4200(8) 0.2954(7) 0.6186(3) 0.102(3) Uani 1 1 d U
H29A H 0.4202 0.2267 0.6298 0.122 Uiso 1 1 calc R
C30 C 0.3727(7) 0.3156(8) 0.5818(3) 0.088(3) Uani 1 1 d U
H30A H 0.3440 0.2602 0.5671 0.105 Uiso 1 1 calc R
C31 C 0.3673(6) 0.4182(7) 0.5662(3) 0.072(2) Uani 1 1 d U
H31A H 0.3338 0.4331 0.5416 0.087 Uiso 1 1 calc R
C32 C 0.4122(5) 0.4979(6) 0.5877(2) 0.0587(17) Uani 1 1 d U
H32A H 0.4095 0.5670 0.5770 0.070 Uiso 1 1 calc R
C33 C 0.5293(4) 0.5465(5) 0.7066(2) 0.0487(15) Uani 1 1 d U
C34 C 0.4577(6) 0.5563(7) 0.7339(3) 0.071(2) Uani 1 1 d U
H34A H 0.4029 0.5865 0.7245 0.086 Uiso 1 1 calc R
C35 C 0.4668(8) 0.5207(9) 0.7765(3) 0.097(3) Uani 1 1 d U
H35A H 0.4182 0.5277 0.7955 0.116 Uiso 1 1 calc R
C36 C 0.5465(8) 0.4764(7) 0.7896(3) 0.087(3) Uani 1 1 d U
H36A H 0.5511 0.4515 0.8176 0.105 Uiso 1 1 calc R
C37 C 0.6188(8) 0.4670(7) 0.7639(3) 0.086(3) Uani 1 1 d U
H37A H 0.6730 0.4368 0.7740 0.103 Uiso 1 1 calc R
C38 C 0.6121(6) 0.5031(5) 0.7219(2) 0.0655(19) Uani 1 1 d U
H38A H 0.6626 0.4984 0.7039 0.079 Uiso 1 1 calc R
C39 C 0.4465(4) 0.6968(5) 0.6475(2) 0.0472(14) Uani 1 1 d U
H39A H 0.4416 0.7197 0.6180 0.057 Uiso 1 1 calc R
H39B H 0.3867 0.6705 0.6560 0.057 Uiso 1 1 calc R
C40 C 0.4698(5) 0.7950(5) 0.6753(2) 0.0487(14) Uani 1 1 d U
H40A H 0.5142 0.7743 0.6970 0.058 Uiso 1 1 calc R
H40B H 0.4146 0.8181 0.6899 0.058 Uiso 1 1 calc R
C41 C 0.5162(4) 1.0151(5) 0.68443(19) 0.0446(14) Uani 1 1 d U
C42 C 0.4390(6) 1.0437(7) 0.7062(3) 0.081(2) Uani 1 1 d U
H42A H 0.3838 1.0089 0.7006 0.098 Uiso 1 1 calc R
C43 C 0.4425(7) 1.1258(8) 0.7370(3) 0.097(3) Uani 1 1 d U
H43A H 0.3895 1.1467 0.7512 0.117 Uiso 1 1 calc R
C44 C 0.5238(7) 1.1740(8) 0.7457(3) 0.088(3) Uani 1 1 d U
H44A H 0.5273 1.2256 0.7670 0.106 Uiso 1 1 calc R
C45 C 0.5993(7) 1.1473(9) 0.7236(3) 0.098(3) Uani 1 1 d U
H45A H 0.6543 1.1828 0.7288 0.118 Uiso 1 1 calc R
C46 C 0.5958(6) 1.0669(7) 0.6930(3) 0.076(2) Uani 1 1 d U
H46A H 0.6487 1.0485 0.6782 0.091 Uiso 1 1 calc R
C47 C 0.4254(5) 0.9451(5) 0.60779(19) 0.0464(14) Uani 1 1 d U
C48 C 0.3327(5) 0.9277(6) 0.6150(3) 0.0669(19) Uani 1 1 d U
H48A H 0.3143 0.8907 0.6393 0.080 Uiso 1 1 calc R
C49 C 0.2675(7) 0.9648(9) 0.5864(3) 0.097(3) Uani 1 1 d U
H49A H 0.2053 0.9549 0.5917 0.116 Uiso 1 1 calc R
C50 C 0.2956(8) 1.0167(8) 0.5499(3) 0.098(3) Uani 1 1 d U
H50A H 0.2517 1.0412 0.5306 0.117 Uiso 1 1 calc R
C51 C 0.3857(8) 1.0327(7) 0.5416(3) 0.088(3) Uani 1 1 d U
H51A H 0.4034 1.0669 0.5165 0.105 Uiso 1 1 calc R
C52 C 0.4509(7) 0.9977(6) 0.5706(3) 0.073(2) Uani 1 1 d U
H52A H 0.5128 1.0096 0.5651 0.087 Uiso 1 1 calc R
C53 C 0.349(2) 0.777(3) 0.7972(11) 0.329(18) Uani 1 1 d U
H53A H 0.3450 0.7265 0.7742 0.493 Uiso 1 1 calc R
H53B H 0.3302 0.7438 0.8234 0.493 Uiso 1 1 calc R
H53C H 0.4109 0.8020 0.8000 0.493 Uiso 1 1 calc R
C54 C 0.2867(17) 0.948(2) 0.8165(8) 0.263(12) Uani 1 1 d U
H54A H 0.3263 0.9371 0.8408 0.395 Uiso 1 1 calc R
H54B H 0.2244 0.9546 0.8259 0.395 Uiso 1 1 calc R
H54C H 0.3047 1.0111 0.8016 0.395 Uiso 1 1 calc R
C55 C 0.251(2) 0.847(3) 0.7463(11) 0.259(13) Uani 1 1 d U
H55A H 0.2154 0.8989 0.7332 0.310 Uiso 1 1 calc R

loop_
_atom_site_aniso_label
_atom_site_aniso_U_11
_atom_site_aniso_U_22
_atom_site_aniso_U_33
_atom_site_aniso_U_23
_atom_site_aniso_U_13
_atom_site_aniso_U_12
Cu1 0.0503(5) 0.0630(6) 0.0901(7) -0.0151(5) 0.0109(5) 0.0048(4)
Cu2 0.0622(6) 0.0611(6) 0.0974(7) -0.0144(5) 0.0249(5) 0.0010(4)
Cu3 0.0460(4) 0.0384(4) 0.0481(4) -0.0050(3) -0.0065(3) 0.0030(3)
I1 0.0527(3) 0.0457(2) 0.0405(2) -0.00078(16) -0.01186(18) -0.00342(16)
I2 0.0942(4) 0.0409(3) 0.0928(4) -0.0001(2) 0.0176(3) -0.0185(2)
I3 0.0588(3) 0.0427(2) 0.0466(3) -0.00733(17) -0.0141(2) -0.00515(17)
P1 0.0384(8) 0.0501(9) 0.0638(11) -0.0063(8) 0.0037(8) -0.0034(7)
P2 0.0434(8) 0.0341(7) 0.0460(8) -0.0049(6) -0.0098(7) 0.0009(6)
P3 0.0450(8) 0.0307(7) 0.0428(8) 0.0004(6) -0.0080(7) -0.0004(6)
P4 0.0472(9) 0.0331(8) 0.0475(9) -0.0041(6) -0.0005(7) 0.0033(6)
O1 0.212(10) 0.256(11) 0.247(11) -0.029(8) 0.015(8) -0.025(8)
N1 0.171(8) 0.170(9) 0.147(8) -0.012(7) 0.036(7) 0.027(7)
C1 0.042(3) 0.051(4) 0.075(4) 0.002(3) 0.008(3) -0.003(3)
C2 0.062(5) 0.097(6) 0.086(5) -0.023(4) -0.008(4) -0.007(4)
C3 0.080(6) 0.131(7) 0.114(7) -0.012(6) -0.027(5) -0.014(5)
C4 0.071(5) 0.113(7) 0.129(7) 0.020(6) -0.017(5) -0.004(5)
C5 0.058(5) 0.111(7) 0.142(7) 0.017(6) 0.008(5) 0.017(5)
C6 0.063(5) 0.088(5) 0.105(6) -0.009(5) 0.003(4) 0.012(4)
C7 0.052(4) 0.063(4) 0.066(4) 0.001(3) 0.004(3) -0.002(3)
C8 0.135(8) 0.127(8) 0.119(7) 0.032(6) 0.011(6) -0.048(6)
C9 0.149(9) 0.161(9) 0.160(9) 0.045(8) 0.033(7) -0.053(7)
C10 0.168(9) 0.153(9) 0.124(8) 0.029(7) 0.035(7) -0.016(8)
C11 0.226(12) 0.194(11) 0.150(10) 0.003(8) -0.016(9) -0.035(9)
C12 0.203(10) 0.165(9) 0.118(8) 0.024(7) -0.012(8) -0.053(8)
C13 0.065(4) 0.059(4) 0.055(4) -0.010(3) 0.006(3) -0.010(3)
C14 0.055(4) 0.048(4) 0.077(4) 0.000(3) -0.008(3) -0.005(3)
C15 0.048(3) 0.047(3) 0.039(3) -0.001(2) -0.009(3) 0.002(2)
C16 0.092(5) 0.052(4) 0.072(4) -0.006(3) -0.040(4) 0.015(4)
C17 0.104(6) 0.084(5) 0.069(5) -0.012(4) -0.043(4) 0.017(5)
C18 0.084(5) 0.070(5) 0.061(4) 0.006(4) -0.018(4) 0.010(4)
C19 0.089(5) 0.050(4) 0.067(4) 0.017(3) -0.009(4) -0.007(3)
C20 0.075(4) 0.046(3) 0.053(4) 0.001(3) -0.013(3) -0.012(3)
C21 0.049(3) 0.035(3) 0.040(3) -0.008(2) -0.010(3) 0.000(2)
C22 0.063(4) 0.072(5) 0.065(4) -0.026(3) -0.014(3) -0.002(3)
C23 0.072(5) 0.100(6) 0.080(5) -0.024(5) -0.029(4) -0.001(4)
C24 0.097(6) 0.066(4) 0.057(4) -0.015(3) -0.020(4) -0.006(4)
C25 0.094(6) 0.061(4) 0.067(5) -0.019(4) -0.003(4) 0.006(4)
C26 0.064(4) 0.056(4) 0.062(4) -0.016(3) -0.004(3) 0.003(3)
C27 0.049(3) 0.041(3) 0.054(3) -0.001(3) -0.001(3) -0.008(3)
C28 0.123(6) 0.047(4) 0.082(5) 0.004(4) -0.021(5) -0.011(4)
C29 0.148(8) 0.056(5) 0.101(6) -0.009(4) -0.019(6) -0.027(5)
C30 0.102(6) 0.072(5) 0.089(5) -0.023(4) -0.009(5) -0.028(4)
C31 0.074(5) 0.071(5) 0.072(5) -0.025(4) -0.012(4) 0.001(4)
C32 0.061(4) 0.053(4) 0.062(4) -0.011(3) -0.012(3) -0.001(3)
C33 0.057(4) 0.039(3) 0.050(3) 0.001(3) -0.012(3) -0.005(3)
C34 0.074(5) 0.079(5) 0.062(4) 0.009(4) 0.004(4) -0.006(4)
C35 0.108(6) 0.107(6) 0.076(5) 0.016(5) 0.023(5) -0.025(5)
C36 0.116(6) 0.069(5) 0.077(5) 0.027(4) -0.018(5) -0.008(5)
C37 0.112(6) 0.065(5) 0.081(5) 0.022(4) -0.033(5) 0.003(4)
C38 0.086(5) 0.056(4) 0.055(4) 0.013(3) -0.015(4) 0.006(3)
C39 0.048(3) 0.036(3) 0.058(4) -0.002(3) -0.012(3) 0.002(2)
C40 0.059(4) 0.037(3) 0.050(3) 0.001(3) 0.000(3) 0.007(3)
C41 0.053(3) 0.037(3) 0.044(3) -0.002(2) -0.007(3) 0.002(2)
C42 0.078(5) 0.072(5) 0.094(5) -0.037(4) 0.004(4) 0.003(4)
C43 0.101(6) 0.091(6) 0.101(6) -0.041(5) 0.018(5) 0.013(5)
C44 0.104(6) 0.074(5) 0.088(5) -0.032(4) 0.008(5) -0.017(5)
C45 0.096(6) 0.105(6) 0.094(6) -0.036(5) 0.000(5) -0.033(5)
C46 0.070(5) 0.079(5) 0.078(5) -0.029(4) 0.009(4) -0.015(4)
C47 0.064(4) 0.034(3) 0.041(3) -0.003(2) -0.011(3) 0.009(3)
C48 0.064(4) 0.067(4) 0.069(4) 0.002(4) -0.013(4) 0.009(3)
C49 0.090(6) 0.092(6) 0.107(6) 0.002(5) -0.030(5) 0.010(5)
C50 0.124(7) 0.082(5) 0.087(6) -0.003(5) -0.048(5) 0.027(5)
C51 0.129(7) 0.069(5) 0.064(5) 0.004(4) -0.016(5) 0.017(5)
C52 0.096(5) 0.058(4) 0.064(4) -0.001(3) -0.009(4) 0.008(4)
C53 0.33(2) 0.33(2) 0.32(2) 0.009(10) 0.002(10) 0.036(10)
C54 0.272(14) 0.258(14) 0.260(14) -0.020(10) 0.018(10) -0.002(10)
C55 0.242(15) 0.264(15) 0.270(15) 0.006(10) -0.007(10) 0.005(10)

loop_
_atom_type_symbol
_atom_type_description
_atom_type_scat_dispersion_real
_atom_type_scat_dispersion_imag
_atom_type_scat_source
C C 0.0033 0.0016 'International Tables Vol C Tables 4.2.6.8 and 6.1.1.4'
H H 0.0000 0.0000 'International Tables Vol C Tables 4.2.6.8 and 6.1.1.4'
N N 0.0061 0.0033 'International Tables Vol C Tables 4.2.6.8 and 6.1.1.4'
O O 0.0106 0.0060 'International Tables Vol C Tables 4.2.6.8 and 6.1.1.4'
P P 0.1023 0.0942 'International Tables Vol C Tables 4.2.6.8 and 6.1.1.4'
Cu Cu 0.3201 1.2651 'International Tables Vol C Tables 4.2.6.8 and 6.1.1.4'
I I -0.4742 1.8119 'International Tables Vol C Tables 4.2.6.8 and 6.1.1.4'

loop_
_geom_angle_atom_site_label_1
_geom_angle_atom_site_label_2
_geom_angle_atom_site_label_3
_geom_angle
P1 Cu1 Cu2 171.10(7)
P1 Cu1 I2 124.55(7)
Cu2 Cu1 I2 61.08(3)
P1 Cu1 I1 107.67(6)
Cu2 Cu1 I1 63.52(4)
I2 Cu1 I1 102.43(4)
P1 Cu1 I3 118.18(6)
Cu2 Cu1 I3 64.36(4)
I2 Cu1 I3 100.65(3)
I1 Cu1 I3 99.75(3)
P4 Cu2 Cu1 170.18(7)
P4 Cu2 I2 128.31(6)
Cu1 Cu2 I2 61.49(4)
P4 Cu2 I1 111.97(6)
Cu1 Cu2 I1 62.79(3)
I2 Cu2 I1 102.21(4)
P4 Cu2 I3 111.66(6)
Cu1 Cu2 I3 62.71(4)
I2 Cu2 I3 99.86(4)
I1 Cu2 I3 98.34(3)
P3 Cu3 P2 124.36(6)
P3 Cu3 I3 107.23(5)
P2 Cu3 I3 107.68(5)
P3 Cu3 I1 102.99(4)
P2 Cu3 I1 109.27(5)
I3 Cu3 I1 103.43(3)
Cu3 I1 Cu1 70.74(3)
Cu3 I1 Cu2 73.62(3)
Cu1 I1 Cu2 53.70(3)
Cu2 I2 Cu1 57.43(3)
Cu3 I3 Cu1 70.82(3)
Cu3 I3 Cu2 73.34(3)
Cu1 I3 Cu2 52.93(3)
C7 P1 C13 103.4(3)
C7 P1 C1 104.2(3)
C13 P1 C1 102.0(3)
C7 P1 Cu1 116.4(3)
C13 P1 Cu1 113.7(3)
C1 P1 Cu1 115.4(2)
C21 P2 C15 105.5(3)
C21 P2 C14 103.3(3)
C15 P2 C14 97.9(3)
C21 P2 Cu3 114.64(19)
C15 P2 Cu3 115.6(2)
C14 P2 Cu3 117.7(2)
C27 P3 C39 101.3(3)
C27 P3 C33 102.8(3)
C39 P3 C33 104.5(3)
C27 P3 Cu3 112.7(2)
C39 P3 Cu3 117.9(2)
C33 P3 Cu3 115.7(2)
C47 P4 C40 105.5(3)
C47 P4 C41 103.5(3)
C40 P4 C41 102.6(3)
C47 P4 Cu2 114.5(2)
C40 P4 Cu2 112.7(2)
C41 P4 Cu2 116.6(2)
C53 N1 C54 122(2)
C53 N1 C55 110(2)
C54 N1 C55 127(2)
C2 C1 C6 118.8(7)
C2 C1 P1 117.9(6)
C6 C1 P1 122.9(6)
C1 C2 C3 119.9(10)
C1 C2 H2A 120.1
C3 C2 H2A 120.1
C4 C3 C2 119.7(11)
C4 C3 H3A 120.2
C2 C3 H3A 120.2
C3 C4 C5 121.3(10)
C3 C4 H4A 119.4
C5 C4 H4A 119.4
C4 C5 C6 120.4(10)
C4 C5 H5A 119.8
C6 C5 H5A 119.8
C1 C6 C5 119.7(9)
C1 C6 H6A 120.2
C5 C6 H6A 120.2
C12 C7 C8 117.3(11)
C12 C7 P1 122.0(8)
C8 C7 P1 120.8(8)
C7 C8 C9 119.2(13)
C7 C8 H8A 120.4
C9 C8 H8A 120.4
C10 C9 C8 121.9(15)
C10 C9 H9A 119.1
C8 C9 H9A 119.1
C11 C10 C9 123.1(19)
C11 C10 H10A 118.4
C9 C10 H10A 118.4
C10 C11 C12 118.4(19)
C10 C11 H11A 120.8
C12 C11 H11A 120.8
C7 C12 C11 119.6(15)
C7 C12 H12A 120.2
C11 C12 H12A 120.2
C14 C13 P1 112.4(5)
C14 C13 H13A 109.1
P1 C13 H13A 109.1
C14 C13 H13B 109.1
P1 C13 H13B 109.1
H13A C13 H13B 107.9
C13 C14 P2 114.8(5)
C13 C14 H14A 108.6
P2 C14 H14A 108.6
C13 C14 H14B 108.6
P2 C14 H14B 108.6
H14A C14 H14B 107.5
C20 C15 C16 118.1(6)
C20 C15 P2 124.3(5)
C16 C15 P2 117.5(5)
C15 C16 C17 119.9(7)
C15 C16 H16A 120.1
C17 C16 H16A 120.1
C18 C17 C16 120.3(7)
C18 C17 H17A 119.9
C16 C17 H17A 119.9
C19 C18 C17 120.1(7)
C19 C18 H18A 119.9
C17 C18 H18A 119.9
C18 C19 C20 120.4(7)
C18 C19 H19A 119.8
C20 C19 H19A 119.8
C15 C20 C19 121.3(6)
C15 C20 H20A 119.4
C19 C20 H20A 119.4
C22 C21 C26 119.0(6)
C22 C21 P2 117.9(5)
C26 C21 P2 123.1(5)
C21 C22 C23 120.2(7)
C21 C22 H22A 119.9
C23 C22 H22A 119.9
C24 C23 C22 120.1(8)
C24 C23 H23A 119.9
C22 C23 H23A 119.9
C23 C24 C25 120.6(7)
C23 C24 H24A 119.7
C25 C24 H24A 119.7
C24 C25 C26 119.8(8)
C24 C25 H25A 120.1
C26 C25 H25A 120.1
C21 C26 C25 120.1(7)
C21 C26 H26A 119.9
C25 C26 H26A 119.9
C28 C27 C32 118.2(6)
C28 C27 P3 120.8(5)
C32 C27 P3 120.5(5)
C27 C28 C29 119.5(8)
C27 C28 H28A 120.2
C29 C28 H28A 120.2
C30 C29 C28 121.1(9)
C30 C29 H29A 119.4
C28 C29 H29A 119.4
C29 C30 C31 119.9(8)
C29 C30 H30A 120.0
C31 C30 H30A 120.0
C32 C31 C30 118.9(7)
C32 C31 H31A 120.6
C30 C31 H31A 120.6
C31 C32 C27 122.1(7)
C31 C32 H32A 118.9
C27 C32 H32A 118.9
C34 C33 C38 118.9(7)
C34 C33 P3 125.2(5)
C38 C33 P3 115.9(6)
C33 C34 C35 119.7(8)
C33 C34 H34A 120.1
C35 C34 H34A 120.1
C36 C35 C34 119.5(10)
C36 C35 H35A 120.2
C34 C35 H35A 120.2
C37 C36 C35 122.4(9)
C37 C36 H36A 118.8
C35 C36 H36A 118.8
C36 C37 C38 119.2(9)
C36 C37 H37A 120.4
C38 C37 H37A 120.4
C37 C38 C33 120.2(9)
C37 C38 H38A 119.9
C33 C38 H38A 119.9
C40 C39 P3 116.2(4)
C40 C39 H39A 108.2
P3 C39 H39A 108.2
C40 C39 H39B 108.2
P3 C39 H39B 108.2
H39A C39 H39B 107.4
C39 C40 P4 113.6(5)
C39 C40 H40A 108.8
P4 C40 H40A 108.8
C39 C40 H40B 108.8
P4 C40 H40B 108.8
H40A C40 H40B 107.7
C46 C41 C42 118.9(7)
C46 C41 P4 119.1(6)
C42 C41 P4 121.9(5)
C41 C42 C43 120.2(8)
C41 C42 H42A 119.9
C43 C42 H42A 119.9
C44 C43 C42 119.4(9)
C44 C43 H43A 120.3
C42 C43 H43A 120.3
C45 C44 C43 120.1(8)
C45 C44 H44A 120.0
C43 C44 H44A 120.0
C44 C45 C46 120.4(9)
C44 C45 H45A 119.8
C46 C45 H45A 119.8
C41 C46 C45 120.8(8)
C41 C46 H46A 119.6
C45 C46 H46A 119.6
C48 C47 C52 118.4(6)
C48 C47 P4 124.0(5)
C52 C47 P4 117.6(6)
C49 C48 C47 120.5(8)
C49 C48 H48A 119.7
C47 C48 H48A 119.7
C50 C49 C48 119.3(10)
C50 C49 H49A 120.4
C48 C49 H49A 120.4
C51 C50 C49 121.5(9)
C51 C50 H50A 119.2
C49 C50 H50A 119.2
C50 C51 C52 119.3(9)
C50 C51 H51A 120.3
C52 C51 H51A 120.3
C51 C52 C47 120.9(9)
C51 C52 H52A 119.5
C47 C52 H52A 119.5
N1 C53 H53A 109.5
N1 C53 H53B 109.5
H53A C53 H53B 109.5
N1 C53 H53C 109.5
H53A C53 H53C 109.5
H53B C53 H53C 109.5
N1 C54 H54A 109.5
N1 C54 H54B 109.5
H54A C54 H54B 109.5
N1 C54 H54C 109.5
H54A C54 H54C 109.5
H54B C54 H54C 109.5
O1 C55 N1 113(3)
O1 C55 H55A 123.6
N1 C55 H55A 123.6

loop_
_geom_bond_atom_site_label_1
_geom_bond_atom_site_label_2
_geom_bond_distance
Cu1 P1 2.198(2)
Cu1 Cu2 2.5005(13)
Cu1 I2 2.6073(12)
Cu1 I1 2.7594(11)
Cu1 I3 2.7853(13)
Cu2 P4 2.1956(19)
Cu2 I2 2.5971(12)
Cu2 I1 2.7772(12)
Cu2 I3 2.8256(12)
Cu3 P3 2.2673(19)
Cu3 P2 2.2698(17)
Cu3 I3 2.6842(8)
Cu3 I1 2.7169(9)
P1 C7 1.826(8)
P1 C13 1.828(7)
P1 C1 1.828(7)
P2 C21 1.821(5)
P2 C15 1.825(6)
P2 C14 1.838(7)
P3 C27 1.830(6)
P3 C39 1.832(6)
P3 C33 1.832(7)
P4 C47 1.817(6)
P4 C40 1.824(6)
P4 C41 1.836(6)
O1 C55 1.17(3)
N1 C53 1.33(3)
N1 C54 1.41(3)
N1 C55 1.47(3)
C1 C2 1.384(11)
C1 C6 1.385(11)
C2 C3 1.397(13)
C2 H2A 0.9300
C3 C4 1.345(16)
C3 H3A 0.9300
C4 C5 1.346(15)
C4 H4A 0.9300
C5 C6 1.387(12)
C5 H5A 0.9300
C6 H6A 0.9300
C7 C12 1.318(16)
C7 C8 1.328(13)
C8 C9 1.411(17)
C8 H8A 0.9300
C9 C10 1.244(19)
C9 H9A 0.9300
C10 C11 1.21(2)
C10 H10A 0.9300
C11 C12 1.49(2)
C11 H11A 0.9300
C12 H12A 0.9300
C13 C14 1.527(10)
C13 H13A 0.9700
C13 H13B 0.9700
C14 H14A 0.9700
C14 H14B 0.9700
C15 C20 1.371(9)
C15 C16 1.384(9)
C16 C17 1.402(11)
C16 H16A 0.9300
C17 C18 1.355(11)
C17 H17A 0.9300
C18 C19 1.349(11)
C18 H18A 0.9300
C19 C20 1.382(10)
C19 H19A 0.9300
C20 H20A 0.9300
C21 C22 1.349(9)
C21 C26 1.381(9)
C22 C23 1.401(10)
C22 H22A 0.9300
C23 C24 1.336(12)
C23 H23A 0.9300
C24 C25 1.353(12)
C24 H24A 0.9300
C25 C26 1.385(10)
C25 H25A 0.9300
C26 H26A 0.9300
C27 C28 1.380(10)
C27 C32 1.384(9)
C28 C29 1.385(11)
C28 H28A 0.9300
C29 C30 1.362(13)
C29 H29A 0.9300
C30 C31 1.377(12)
C30 H30A 0.9300
C31 C32 1.369(10)
C31 H31A 0.9300
C32 H32A 0.9300
C33 C34 1.355(11)
C33 C38 1.406(9)
C34 C35 1.412(12)
C34 H34A 0.9300
C35 C36 1.347(14)
C35 H35A 0.9300
C36 C37 1.332(14)
C36 H36A 0.9300
C37 C38 1.391(11)
C37 H37A 0.9300
C38 H38A 0.9300
C39 C40 1.544(8)
C39 H39A 0.9700
C39 H39B 0.9700
C40 H40A 0.9700
C40 H40B 0.9700
C41 C46 1.354(10)
C41 C42 1.365(11)
C42 C43 1.412(11)
C42 H42A 0.9300
C43 C44 1.356(13)
C43 H43A 0.9300
C44 C45 1.346(13)
C44 H44A 0.9300
C45 C46 1.390(12)
C45 H45A 0.9300
C46 H46A 0.9300
C47 C48 1.387(10)
C47 C52 1.390(10)
C48 C49 1.382(11)
C48 H48A 0.9300
C49 C50 1.376(15)
C49 H49A 0.9300
C50 C51 1.354(15)
C50 H50A 0.9300
C51 C52 1.381(12)
C51 H51A 0.9300
C52 H52A 0.9300
C53 H53A 0.9600
C53 H53B 0.9600
C53 H53C 0.9600
C54 H54A 0.9600
C54 H54B 0.9600
C54 H54C 0.9600
C55 H55A 0.9300
